data_2203280
loop_
_publ_author_name
'Sema \"Ozt\"urk'
'Mehmet Akkurt'
'Ahmet Cans\?iz'
'Metin Kopar\?ir'
'Mehmet \,Sekerci'
'Frank W. Heinemann'

_publ_section_title 4-(4-Chlorophenyl)-3-(furan-2-yl)-1<i>H</i>-1,2,4-triazole-5(4<i>H</i>)-thione
_journal_issue 3
_journal_name_full 'Acta Crystallographica Section E'
_journal_page_first o425
_journal_page_last o427
_journal_paper_doi 10.1107/S1600536804003721
_journal_volume 60
_journal_year 2004
_chemical_formula_iupac 'C12 H8 Cl N3 O S'
_chemical_formula_moiety 'C12 H8 Cl N3 O S'
_chemical_formula_sum 'C12 H8 Cl N3 O S'
_chemical_formula_weight 277.73
_chemical_name_systematic
;
4-(4-Chlorophenyl)-3-(furan-2-yl)-1H-1,2,4-triazole-5(4H)-thione
;
_space_group_IT_number 2
_symmetry_cell_setting triclinic
_symmetry_space_group_name_Hall '-P 1'
_symmetry_space_group_name_H-M 'P -1'
_atom_sites_solution_hydrogens geom
_atom_sites_solution_primary direct
_atom_sites_solution_secondary difmap
_cell_angle_alpha 91.426(5)
_cell_angle_beta 90.250(5)
_cell_angle_gamma 116.059(5)
_cell_formula_units_Z 2
_cell_length_a 8.524(5)
_cell_length_b 8.640(5)
_cell_length_c 9.307(5)
_cell_measurement_reflns_used 78
_cell_measurement_temperature 100
_cell_measurement_theta_max 20
_cell_measurement_theta_min 6
_cell_volume 615.5(6)
_computing_cell_refinement 'EvalCCD (Duisenberg, 2003)'
_computing_data_collection 'COLLECT (Nonius, 1999)'
_computing_data_reduction EvalCCD
_computing_molecular_graphics 'ORTEP-3 for Windows (Farrugia, 1997)'
_computing_publication_material 'WinGX (Farrugia, 1999)'
_computing_structure_refinement 'SHELXL97 (Sheldrick, 1997)'
_computing_structure_solution 'SIR97 (Altomare et al., 1999)'
_diffrn_ambient_temperature 100
_diffrn_detector_area_resol_mean 9
_diffrn_measured_fraction_theta_full 0.998
_diffrn_measured_fraction_theta_max 0.998
_diffrn_measurement_device_type 'Bruker--Nonius KappaCCD'
_diffrn_measurement_method '\w scans (per frame) with 2.0\% and 80 s per frame'
_diffrn_radiation_monochromator graphite
_diffrn_radiation_source 'fine-focus sealed tube'
_diffrn_radiation_type MoK\a
_diffrn_radiation_wavelength 0.71069
_diffrn_reflns_av_R_equivalents 0.0350
_diffrn_reflns_av_sigmaI/netI 0.0295
_diffrn_reflns_limit_h_max 11
_diffrn_reflns_limit_h_min -11
_diffrn_reflns_limit_k_max 11
_diffrn_reflns_limit_k_min -11
_diffrn_reflns_limit_l_max 12
_diffrn_reflns_limit_l_min -12
_diffrn_reflns_number 17300
_diffrn_reflns_reduction_process ' ?'
_diffrn_reflns_theta_full 28.99
_diffrn_reflns_theta_max 28.99
_diffrn_reflns_theta_min 2.80
_diffrn_standards_decay_% 0
_diffrn_standards_number 0
_exptl_absorpt_coefficient_mu 0.469
_exptl_absorpt_correction_T_max 0.9679
_exptl_absorpt_correction_T_min 0.8997
_exptl_absorpt_correction_type multi-scan
_exptl_absorpt_process_details '(SADABS; Sheldrick, 1996)'
_exptl_crystal_colour colorless
_exptl_crystal_density_diffrn 1.499
_exptl_crystal_density_method 'Not Measured'
_exptl_crystal_description prism
_exptl_crystal_F_000 284
_exptl_crystal_size_max 0.23
_exptl_crystal_size_mid 0.15
_exptl_crystal_size_min 0.07
_refine_diff_density_max 0.433
_refine_diff_density_min -0.344
_refine_ls_extinction_coef 0.012(4)
_refine_ls_extinction_expression Fc^*^=kFc[1+0.001xFc^2^\l^3^/sin(2\q)]^-1/4^
_refine_ls_extinction_method SHELXL97
_refine_ls_goodness_of_fit_ref 1.155
_refine_ls_hydrogen_treatment constr
_refine_ls_matrix_type full
_refine_ls_number_parameters 164
_refine_ls_number_reflns 3274
_refine_ls_number_restraints 0
_refine_ls_restrained_S_all 1.155
_refine_ls_R_factor_all 0.0484
_refine_ls_R_factor_gt 0.0332
_refine_ls_shift/su_max 0.001
_refine_ls_shift/su_mean 0.000
_refine_ls_structure_factor_coef Fsqd
_refine_ls_weighting_details 'calc w = 1/[\s^2^(Fo^2^)+(0.053P)^2^+0.1559P] where P = (Fo^2^+2Fc^2^)/3'
_refine_ls_weighting_scheme calc
_refine_ls_wR_factor_gt 0.0935
_refine_ls_wR_factor_ref 0.0983
_reflns_number_gt 2673
_reflns_number_total 3274
_reflns_threshold_expression I>2\s(I)
_cod_data_source_file ci6341.cif
_cod_data_source_block I
_cod_depositor_comments
;
The following automatic conversions were performed:
'_symmetry_cell_setting' value 'Triclinic' changed to 'triclinic'
according to '/home/saulius/struct/CIF-dictionaries/cif_core.dic'
dictionary named 'cif_core.dic' version 2.4.1 from 2010-06-29.

Automatic conversion script
Id: cif_fix_enum 1527 2010-12-29 10:47:43Z saulius 

The following automatic conversions were performed:

'_symmetry_cell_setting' value 'Triclinic' changed to 'triclinic'
according to /home/saulius/struct/CIF-dictionaries/cif_core.dic
dictionary named 'cif_core.dic' version 2.4.1 from 2010-06-29.

Automatic conversion script
Id: cif_fix_values 1715 2011-07-08 13:25:40Z adriana 
;
_cod_database_code 2203280

loop_
_symmetry_equiv_pos_as_xyz
x,y,z
-x,-y,-z

loop_
_atom_site_aniso_label
_atom_site_aniso_U_11
_atom_site_aniso_U_22
_atom_site_aniso_U_33
_atom_site_aniso_U_12
_atom_site_aniso_U_13
_atom_site_aniso_U_23
Cl1 0.0151(2) 0.0280(2) 0.0246(2) 0.0108(2) -0.0075(2) 0.0046(2)
S1 0.0120(2) 0.0096(2) 0.0217(2) 0.0033(2) -0.0047(2) 0.00070(10)
O1 0.0111(5) 0.0112(5) 0.0219(6) 0.0018(4) -0.0036(5) 0.0023(4)
N1 0.0086(6) 0.0106(6) 0.0125(6) 0.0039(5) -0.0013(5) 0.0002(5)
N2 0.0109(6) 0.0097(6) 0.0165(7) 0.0049(5) -0.0019(5) 0.0018(5)
N3 0.0110(6) 0.0105(6) 0.0136(6) 0.0042(5) -0.0002(5) 0.0005(5)
C1 0.0115(7) 0.0131(7) 0.0120(7) 0.0067(6) -0.0002(6) -0.0005(6)
C2 0.0084(7) 0.0120(7) 0.0104(7) 0.0042(6) 0.0000(5) -0.0008(5)
C3 0.0087(7) 0.0111(7) 0.0112(7) 0.0028(6) 0.0001(5) -0.0002(6)
C4 0.0173(8) 0.0097(7) 0.0183(8) 0.0032(6) 0.0008(6) 0.0025(6)
C5 0.0193(8) 0.0134(7) 0.0158(8) 0.0078(7) 0.0028(6) 0.0038(6)
C6 0.0117(7) 0.0150(8) 0.0161(8) 0.0051(6) 0.0000(6) 0.0026(6)
C7 0.0084(7) 0.0095(7) 0.0144(7) 0.0035(6) -0.0013(6) 0.0023(6)
C8 0.0114(7) 0.0167(8) 0.0129(7) 0.0057(6) -0.0017(6) -0.0021(6)
C9 0.0113(7) 0.0176(8) 0.0175(8) 0.0076(6) 0.0001(6) -0.0005(6)
C10 0.0094(7) 0.0131(7) 0.0183(8) 0.0033(6) -0.0048(6) 0.0039(6)
C11 0.0187(8) 0.0176(8) 0.0125(8) 0.0071(7) -0.0041(6) -0.0010(6)
C12 0.0143(7) 0.0156(8) 0.0144(8) 0.0074(6) -0.0010(6) -0.0014(6)

loop_
_atom_site_label
_atom_site_fract_x
_atom_site_fract_y
_atom_site_fract_z
_atom_site_U_iso_or_equiv
_atom_site_thermal_displace_type
_atom_site_calc_flag
_atom_site_refinement_flags
_atom_site_occupancy
_atom_site_type_symbol
Cl1 0.24926(5) 0.28710(6) 0.54297(5) 0.02210(10) Uani . . 1.000 Cl
S1 0.73723(5) -0.06080(5) 0.86255(4) 0.01500(10) Uani . . 1.000 S
O1 1.25470(15) 0.71668(15) 0.82711(13) 0.0158(3) Uani . . 1.000 O
N1 0.88284(17) 0.28469(17) 0.80635(14) 0.0107(3) Uani . . 1.000 N
N2 1.05521(17) 0.20964(17) 0.92167(14) 0.0122(4) Uani . . 1.000 N
N3 1.14754(17) 0.38461(17) 0.90714(14) 0.0119(3) Uani . . 1.000 N
C1 0.8929(2) 0.1433(2) 0.86417(17) 0.0118(4) Uani . . 1.000 C
C2 1.03994(19) 0.42718(19) 0.83586(16) 0.0104(4) Uani . . 1.000 C
C3 1.08480(19) 0.6018(2) 0.79432(16) 0.0109(4) Uani . . 1.000 C
C4 1.2724(2) 0.8746(2) 0.78527(18) 0.0161(4) Uani . . 1.000 C
C5 1.1205(2) 0.8616(2) 0.72812(17) 0.0159(4) Uani . . 1.000 C
C6 0.9981(2) 0.6844(2) 0.73417(17) 0.0145(4) Uani . . 1.000 C
C7 0.72759(19) 0.28256(19) 0.74118(17) 0.0109(4) Uani . . 1.000 C
C8 0.6261(2) 0.3385(2) 0.82327(17) 0.0139(4) Uani . . 1.000 C
C9 0.4795(2) 0.3427(2) 0.76078(18) 0.0150(4) Uani . . 1.000 C
C10 0.4369(2) 0.2865(2) 0.61864(18) 0.0142(4) Uani . . 1.000 C
C11 0.5365(2) 0.2285(2) 0.53635(18) 0.0166(5) Uani . . 1.000 C
C12 0.6855(2) 0.2277(2) 0.59868(17) 0.0145(4) Uani . . 1.000 C
H2 1.09730 0.14820 0.96360 0.0150 Uiso calc R 1.000 H
H4 1.37470 0.97660 0.79480 0.0190 Uiso calc R 1.000 H
H5 1.10010 0.95070 0.69200 0.0190 Uiso calc R 1.000 H
H6 0.88200 0.63520 0.70310 0.0170 Uiso calc R 1.000 H
H8 0.65570 0.37290 0.91900 0.0170 Uiso calc R 1.000 H
H9 0.41130 0.38240 0.81330 0.0180 Uiso calc R 1.000 H
H11 0.50480 0.19090 0.44150 0.0200 Uiso calc R 1.000 H
H12 0.75560 0.19090 0.54540 0.0170 Uiso calc R 1.000 H

loop_
_atom_type_symbol
_atom_type_description
_atom_type_scat_dispersion_real
_atom_type_scat_dispersion_imag
_atom_type_scat_source
S S 0.1246 0.1234 'International Tables Vol C Tables 4.2.6.8 and 6.1.1.4'
O O 0.0106 0.0060 'International Tables Vol C Tables 4.2.6.8 and 6.1.1.4'
N N 0.0061 0.0033 'International Tables Vol C Tables 4.2.6.8 and 6.1.1.4'
Cl Cl 0.1484 0.1585 'International Tables Vol C Tables 4.2.6.8 and 6.1.1.4'
H H 0.0000 0.0000 'International Tables Vol C Tables 4.2.6.8 and 6.1.1.4'
C C 0.0033 0.0016 'International Tables Vol C Tables 4.2.6.8 and 6.1.1.4'

loop_
_geom_angle_atom_site_label_1
_geom_angle_atom_site_label_2
_geom_angle_atom_site_label_3
_geom_angle
_geom_angle_publ_flag
C3 O1 C4 106.04(14) yes
C1 N1 C2 107.65(14) yes
C1 N1 C7 124.81(14) yes
C2 N1 C7 127.24(13) yes
N3 N2 C1 113.82(14) yes
N2 N3 C2 103.93(13) yes
N3 N2 H2 123.10 no
C1 N2 H2 123.09 no
N1 C1 N2 103.43(13) yes
S1 C1 N1 127.51(14) yes
S1 C1 N2 129.05(13) yes
N1 C2 N3 111.16(13) yes
N1 C2 C3 125.81(15) yes
N3 C2 C3 123.03(15) yes
O1 C3 C2 113.89(14) yes
C2 C3 C6 135.68(16) no
O1 C3 C6 110.38(14) yes
O1 C4 C5 110.71(14) yes
C4 C5 C6 106.48(15) no
C3 C6 C5 106.40(15) no
C8 C7 C12 121.83(16) no
N1 C7 C8 118.51(14) yes
N1 C7 C12 119.65(15) yes
C7 C8 C9 119.23(15) no
C8 C9 C10 118.82(16) no
Cl1 C10 C11 119.36(13) yes
Cl1 C10 C9 118.34(14) yes
C9 C10 C11 122.30(17) no
C10 C11 C12 118.69(15) no
C7 C12 C11 119.11(16) no
O1 C4 H4 124.64 no
C5 C4 H4 124.65 no
C4 C5 H5 126.72 no
C6 C5 H5 126.80 no
C3 C6 H6 126.82 no
C5 C6 H6 126.79 no
C7 C8 H8 120.37 no
C9 C8 H8 120.39 no
C8 C9 H9 120.58 no
C10 C9 H9 120.60 no
C10 C11 H11 120.64 no
C12 C11 H11 120.67 no
C7 C12 H12 120.45 no
C11 C12 H12 120.44 no

loop_
_geom_bond_atom_site_label_1
_geom_bond_atom_site_label_2
_geom_bond_distance
_geom_bond_publ_flag
Cl1 C10 1.747(2) yes
S1 C1 1.6773(19) yes
O1 C3 1.376(2) yes
O1 C4 1.372(2) yes
N1 C1 1.383(2) yes
N1 C2 1.384(2) yes
N1 C7 1.446(2) yes
N2 N3 1.374(2) yes
N2 C1 1.346(2) yes
N3 C2 1.311(2) yes
N2 H2 0.86 no
C2 C3 1.448(2) no
C3 C6 1.360(3) no
C4 C5 1.355(3) no
C5 C6 1.427(2) no
C7 C12 1.388(2) no
C7 C8 1.386(3) no
C8 C9 1.391(3) no
C9 C10 1.388(2) no
C10 C11 1.385(3) no
C11 C12 1.397(3) no
C4 H4 0.93 no
C5 H5 0.93 no
C6 H6 0.93 no
C8 H8 0.93 no
C9 H9 0.93 no
C11 H11 0.93 no
C12 H12 0.93 no

loop_
_geom_contact_atom_site_label_1
_geom_contact_atom_site_label_2
_geom_contact_distance
_geom_contact_site_symmetry_2
_geom_contact_publ_flag
Cl1 C6 3.406(3) 2_666 no
Cl1 H5 2.9929 1_445 no
Cl1 H6 2.7679 2_666 no
S1 N2 3.304(2) 2_757 no
S1 C4 3.632(3) 2_767 no
S1 H2 2.4808 2_757 no
O1 N3 2.726(2) . no
O1 H8 2.7130 2_767 no
N1 N3 2.224(3) . no
N2 N1 2.142(2) . no
N2 S1 3.304(2) 2_757 no
N2 C6 3.397(3) 2_767 no
N3 C3 3.449(3) 2_767 no
N3 O1 2.726(2) . no
N3 N1 2.224(3) . no
N3 C9 3.302(3) 1_655 no
N3 C8 3.368(3) 2_767 no
N2 H9 2.9291 1_655 no
N3 H9 2.4232 1_655 no
N3 H8 2.5575 2_767 no
C1 C4 3.540(3) 2_767 no
C2 C2 3.459(3) 2_767 no
C2 C3 3.589(3) 2_767 no
C3 C8 3.572(3) . no
C3 N3 3.449(3) 2_767 no
C3 C2 3.589(3) 2_767 no
C4 S1 3.632(3) 2_767 no
C4 C10 3.598(3) 1_665 no
C4 C1 3.540(3) 2_767 no
C6 N2 3.397(3) 2_767 no
C6 C8 3.390(3) . no
C6 Cl1 3.406(3) 2_666 no
C6 C7 3.218(3) . no
C7 C6 3.218(3) . no
C8 N3 3.368(3) 2_767 no
C8 C6 3.390(3) . no
C8 C3 3.572(3) . no
C9 N3 3.302(3) 1_455 no
C10 C4 3.598(3) 1_445 no
C1 H2 3.0503 2_757 no
C4 H11 3.0498 2_766 no
C5 H12 2.8615 2_766 no
C7 H6 2.7705 . no
C7 H4 3.0623 1_445 no
C8 H6 2.7985 . no
C8 H4 2.9165 1_445 no
C9 H4 2.9109 1_445 no
C10 H4 3.0195 1_445 no
H2 S1 2.4808 2_757 no
H2 C1 3.0503 2_757 no
H2 H2 2.4764 2_757 no
H4 C7 3.0623 1_665 no
H4 C8 2.9165 1_665 no
H4 C9 2.9109 1_665 no
H4 C10 3.0195 1_665 no
H5 Cl1 2.9929 1_665 no
H6 C7 2.7705 . no
H6 C8 2.7985 . no
H6 Cl1 2.7679 2_666 no
H8 O1 2.7130 2_767 no
H8 N3 2.5575 2_767 no
H9 N2 2.9291 1_455 no
H9 N3 2.4232 1_455 no
H11 C4 3.0498 2_766 no
H12 C5 2.8615 2_766 no

loop_
_geom_hbond_atom_site_label_D
_geom_hbond_atom_site_label_H
_geom_hbond_atom_site_label_A
_geom_hbond_site_symmetry_A
_geom_hbond_distance_DH
_geom_hbond_distance_HA
_geom_hbond_distance_DA
_geom_hbond_angle_DHA
_geom_hbond_publ_flag
N2 H2 S1 2_757 0.86 2.48 3.304(2) 160 yes
C6 H6 Cl1 2_666 0.93 2.77 3.406(3) 127 yes
C8 H8 N3 2_767 0.93 2.56 3.368(3) 146 yes
C9 H9 N3 1_455 0.93 2.42 3.302(3) 158 yes
C4 H4 Cg1 1_665 0.93 2.71 3.529(3) 147 yes
C6 H6 Cg1 1_555 0.93 2.99 3.729(3) 138 yes
C12 H12 Cg2 2_766 0.93 3.09 3.733(3) 128 yes

loop_
_geom_torsion_atom_site_label_1
_geom_torsion_atom_site_label_2
_geom_torsion_atom_site_label_3
_geom_torsion_atom_site_label_4
_geom_torsion
_geom_torsion_publ_flag
C4 O1 C3 C6 -0.14(18) no
C4 O1 C3 C2 -178.01(13) no
C3 O1 C4 C5 -0.02(19) no
C2 N1 C1 S1 178.54(13) no
C7 N1 C1 N2 -175.07(14) no
C1 N1 C2 N3 0.38(18) no
C7 N1 C2 C3 -6.3(3) no
C7 N1 C2 N3 174.20(14) no
C1 N1 C2 C3 179.92(17) no
C2 N1 C7 C12 104.28(18) no
C1 N1 C7 C12 -82.9(2) no
C2 N1 C1 N2 -1.06(17) no
C2 N1 C7 C8 -74.7(2) no
C7 N1 C1 S1 4.5(2) no
C1 N1 C7 C8 98.11(18) no
C1 N2 N3 C2 -1.23(18) no
N3 N2 C1 N1 1.44(18) no
N3 N2 C1 S1 -178.16(13) no
N2 N3 C2 N1 0.47(17) no
N2 N3 C2 C3 -179.09(14) no
N3 C2 C3 O1 4.5(2) no
N1 C2 C3 C6 7.9(3) no
N1 C2 C3 O1 -175.00(14) no
N3 C2 C3 C6 -172.65(18) no
C2 C3 C6 C5 177.44(17) no
O1 C3 C6 C5 0.23(18) no
O1 C4 C5 C6 0.14(19) no
C4 C5 C6 C3 -0.22(19) no
C12 C7 C8 C9 -1.1(2) no
N1 C7 C12 C11 -179.12(14) no
C8 C7 C12 C11 -0.2(2) no
N1 C7 C8 C9 177.88(14) no
C7 C8 C9 C10 1.6(2) no
C8 C9 C10 C11 -0.9(2) no
C8 C9 C10 Cl1 178.33(12) no
Cl1 C10 C11 C12 -179.57(12) no
C9 C10 C11 C12 -0.4(2) no
C10 C11 C12 C7 0.9(2) no

loop_
_cod_related_entry_id
_cod_related_entry_database
_cod_related_entry_code
1 ChemSpider 670948
